data_2223551
loop_
_publ_author_name
'Benzeid, Hanane'
'Essassi, El Mokhtar'
'Saffon, Nathalie'
'Garrigues, Bernard'
'Ng, Seik Weng'

_publ_section_title
;
 1-Methyl-3-phenylquinoxalin-2(1<i>H</i>)-one
;
_journal_coeditor_code SJ2638
_journal_issue 10
_journal_name_full 'Acta Crystallographica Section E'
_journal_page_first o2323
_journal_paper_doi 10.1107/S160053680903414X
_journal_volume 65
_journal_year 2009
_chemical_formula_iupac 'C15 H12 N2 O'
_chemical_formula_moiety 'C15 H12 N2 O'
_chemical_formula_sum 'C15 H12 N2 O'
_chemical_formula_weight 236.27
_chemical_name_systematic
;
1-Methyl-3-phenylquinoxalin-2(1<i>H</i>)-one
;
_space_group_IT_number 14
_symmetry_cell_setting monoclinic
_symmetry_space_group_name_Hall '-P 2yn'
_symmetry_space_group_name_H-M 'P 1 21/n 1'
_atom_sites_solution_hydrogens geom
_atom_sites_solution_primary direct
_atom_sites_solution_secondary difmap
_audit_creation_method SHELXL-97
_cell_angle_alpha 90.00
_cell_angle_beta 95.434(2)
_cell_angle_gamma 90.00
_cell_formula_units_Z 8
_cell_length_a 16.3919(5)
_cell_length_b 7.0775(2)
_cell_length_c 20.0214(6)
_cell_measurement_reflns_used 4338
_cell_measurement_temperature 193(2)
_cell_measurement_theta_max 24.87
_cell_measurement_theta_min 2.50
_cell_volume 2312.32(12)
_computing_cell_refinement 'SAINT (Bruker, 2005)'
_computing_data_collection 'APEX2 (Bruker, 2005)'
_computing_data_reduction 'SAINT (Bruker, 2005)'
_computing_molecular_graphics 'X-SEED (Barbour, 2001)'
_computing_publication_material 'publCIF (Westrip, 2009)'
_computing_structure_refinement 'SHELXL97 (Sheldrick, 2008)'
_computing_structure_solution 'SHELXS97 (Sheldrick, 2008)'
_diffrn_ambient_temperature 193(2)
_diffrn_measured_fraction_theta_full 0.991
_diffrn_measured_fraction_theta_max 0.991
_diffrn_measurement_device_type 'Bruker APEX2'
_diffrn_measurement_method '\f and \w'
_diffrn_radiation_monochromator graphite
_diffrn_radiation_source 'fine-focus sealed tube'
_diffrn_radiation_type MoK\a
_diffrn_radiation_wavelength 0.71073
_diffrn_reflns_av_R_equivalents 0.0538
_diffrn_reflns_av_sigmaI/netI 0.0425
_diffrn_reflns_limit_h_max 20
_diffrn_reflns_limit_h_min -20
_diffrn_reflns_limit_k_max 8
_diffrn_reflns_limit_k_min -8
_diffrn_reflns_limit_l_max 24
_diffrn_reflns_limit_l_min -25
_diffrn_reflns_number 31360
_diffrn_reflns_theta_full 26.37
_diffrn_reflns_theta_max 26.37
_diffrn_reflns_theta_min 5.15
_diffrn_standards_decay_% 0
_diffrn_standards_interval_count 0
_diffrn_standards_interval_time 0
_diffrn_standards_number 0
_exptl_absorpt_coefficient_mu 0.087
_exptl_absorpt_correction_type none
_exptl_crystal_colour Yellow
_exptl_crystal_density_diffrn 1.357
_exptl_crystal_density_method 'not measured'
_exptl_crystal_description Plate
_exptl_crystal_F_000 992
_exptl_crystal_size_max 0.60
_exptl_crystal_size_mid 0.20
_exptl_crystal_size_min 0.10
_refine_diff_density_max 0.227
_refine_diff_density_min -0.175
_refine_ls_extinction_method none
_refine_ls_goodness_of_fit_ref 1.005
_refine_ls_hydrogen_treatment constr
_refine_ls_matrix_type full
_refine_ls_number_parameters 327
_refine_ls_number_reflns 4682
_refine_ls_number_restraints 0
_refine_ls_restrained_S_all 1.005
_refine_ls_R_factor_all 0.0813
_refine_ls_R_factor_gt 0.0442
_refine_ls_shift/su_max 0.001
_refine_ls_shift/su_mean 0.001
_refine_ls_structure_factor_coef Fsqd
_refine_ls_weighting_details 'calc w=1/[\s^2^(Fo^2^)+(0.0498P)^2^+0.4004P] where P=(Fo^2^+2Fc^2^)/3'
_refine_ls_weighting_scheme calc
_refine_ls_wR_factor_gt 0.0966
_refine_ls_wR_factor_ref 0.1137
_reflns_number_gt 3068
_reflns_number_total 4682
_reflns_threshold_expression I>2\s(I)
_cod_data_source_file sj2638.cif
_cod_data_source_block I
_cod_depositor_comments
;
The following automatic conversions were performed:
'_symmetry_cell_setting' value 'Monoclinic' changed to 'monoclinic'
according to '/home/saulius/struct/CIF-dictionaries/cif_core.dic'
dictionary named 'cif_core.dic' version 2.4.1 from
2010-06-29.

'_exptl_absorpt_correction_type' value 'None' changed to
'none' according to '/home/saulius/struct/CIF-dictionaries/cif_core.dic'
dictionary named 'cif_core.dic' version 2.4.1 from 2010-06-29.

Automatic conversion script
Id: cif_fix_enum 1527 2010-12-29 10:47:43Z saulius 

The following automatic conversions were performed:

'_symmetry_cell_setting' value 'Monoclinic' changed to 'monoclinic'
according to /home/saulius/struct/CIF-dictionaries/cif_core.dic
dictionary named 'cif_core.dic' version 2.4.1 from
2010-06-29.

'_exptl_absorpt_correction_type' value 'None' changed to
'none' according to
/home/saulius/struct/CIF-dictionaries/cif_core.dic dictionary named
'cif_core.dic' version 2.4.1 from 2010-06-29.

Automatic conversion script
Id: cif_fix_values 1715 2011-07-08 13:25:40Z adriana 
;
_cod_original_sg_symbol_H-M 'P 21/n'
_cod_database_code 2223551
_cod_database_fobs_code 2223551

loop_
_symmetry_equiv_pos_as_xyz
'x, y, z'
'-x+1/2, y+1/2, -z+1/2'
'-x, -y, -z'
'x-1/2, -y-1/2, z-1/2'

loop_
_atom_site_type_symbol
_atom_site_label
_atom_site_fract_x
_atom_site_fract_y
_atom_site_fract_z
_atom_site_U_iso_or_equiv
_atom_site_adp_type
_atom_site_calc_flag
_atom_site_refinement_flags
_atom_site_occupancy
_atom_site_disorder_assembly
_atom_site_disorder_group
O O1 0.53417(7) 0.34744(19) 0.19948(6) 0.0472(4) Uani d . 1 . .
O O2 0.62711(8) 0.8355(2) 0.09382(7) 0.0632(4) Uani d . 1 . .
N N1 0.42018(8) 0.3190(2) 0.12599(7) 0.0323(3) Uani d . 1 . .
N N2 0.33162(8) 0.2202(2) 0.23283(6) 0.0326(3) Uani d . 1 . .
N N3 0.69753(8) 0.8664(2) 0.19620(7) 0.0358(4) Uani d . 1 . .
N N4 0.54955(8) 0.86008(19) 0.25385(7) 0.0317(3) Uani d . 1 . .
C C1 0.46011(10) 0.3149(2) 0.18965(9) 0.0331(4) Uani d . 1 . .
C C2 0.40856(10) 0.2669(2) 0.24408(8) 0.0300(4) Uani d . 1 . .
C C3 0.44373(10) 0.2670(2) 0.31523(8) 0.0309(4) Uani d . 1 . .
C C4 0.50477(10) 0.3928(3) 0.34009(9) 0.0389(4) Uani d . 1 . .
H H4 0.5281 0.4779 0.3105 0.047 Uiso calc R 1 . .
C C5 0.53143(11) 0.3938(3) 0.40790(9) 0.0435(5) Uani d . 1 . .
H H5 0.5728 0.4802 0.4246 0.052 Uiso calc R 1 . .
C C6 0.49836(11) 0.2705(3) 0.45122(9) 0.0453(5) Uani d . 1 . .
H H6 0.5169 0.2722 0.4976 0.054 Uiso calc R 1 . .
C C7 0.43825(11) 0.1445(3) 0.42723(9) 0.0418(5) Uani d . 1 . .
H H7 0.4157 0.0590 0.4571 0.050 Uiso calc R 1 . .
C C8 0.41091(10) 0.1428(2) 0.35977(8) 0.0364(4) Uani d . 1 . .
H H8 0.3694 0.0562 0.3435 0.044 Uiso calc R 1 . .
C C9 0.46906(12) 0.3662(3) 0.07079(9) 0.0464(5) Uani d . 1 . .
H H9A 0.4507 0.4876 0.0512 0.070 Uiso calc R 1 . .
H H9B 0.4622 0.2674 0.0364 0.070 Uiso calc R 1 . .
H H9C 0.5270 0.3751 0.0878 0.070 Uiso calc R 1 . .
C C10 0.33732(10) 0.2762(2) 0.11315(8) 0.0306(4) Uani d . 1 . .
C C11 0.29496(10) 0.2221(2) 0.16767(8) 0.0309(4) Uani d . 1 . .
C C12 0.21273(10) 0.1659(3) 0.15667(9) 0.0382(4) Uani d . 1 . .
H H12 0.1844 0.1259 0.1935 0.046 Uiso calc R 1 . .
C C13 0.17287(11) 0.1683(3) 0.09346(9) 0.0428(5) Uani d . 1 . .
H H13 0.1173 0.1291 0.0862 0.051 Uiso calc R 1 . .
C C14 0.21443(12) 0.2287(3) 0.03988(9) 0.0438(5) Uani d . 1 . .
H H14 0.1863 0.2334 -0.0038 0.053 Uiso calc R 1 . .
C C15 0.29569(11) 0.2818(2) 0.04900(8) 0.0380(4) Uani d . 1 . .
H H15 0.3232 0.3221 0.0118 0.046 Uiso calc R 1 . .
C C16 0.62597(11) 0.8499(3) 0.15482(9) 0.0382(4) Uani d . 1 . .
C C17 0.54917(10) 0.8488(2) 0.18917(8) 0.0309(4) Uani d . 1 . .
C C18 0.46772(10) 0.8295(2) 0.14974(8) 0.0312(4) Uani d . 1 . .
C C19 0.45321(12) 0.8707(3) 0.08144(9) 0.0407(4) Uani d . 1 . .
H H19 0.4969 0.9137 0.0573 0.049 Uiso calc R 1 . .
C C20 0.37535(13) 0.8491(3) 0.04856(10) 0.0472(5) Uani d . 1 . .
H H20 0.3661 0.8780 0.0021 0.057 Uiso calc R 1 . .
C C21 0.31130(12) 0.7860(3) 0.08274(10) 0.0469(5) Uani d . 1 . .
H H21 0.2584 0.7694 0.0597 0.056 Uiso calc R 1 . .
C C22 0.32428(11) 0.7471(3) 0.15040(10) 0.0441(5) Uani d . 1 . .
H H22 0.2802 0.7051 0.1742 0.053 Uiso calc R 1 . .
C C23 0.40153(10) 0.7693(2) 0.18359(9) 0.0369(4) Uani d . 1 . .
H H23 0.4098 0.7432 0.2303 0.044 Uiso calc R 1 . .
C C24 0.77511(11) 0.8735(3) 0.16470(10) 0.0487(5) Uani d . 1 . .
H H24A 0.7635 0.8699 0.1158 0.073 Uiso calc R 1 . .
H H24B 0.8091 0.7647 0.1795 0.073 Uiso calc R 1 . .
H H24C 0.8043 0.9905 0.1778 0.073 Uiso calc R 1 . .
C C25 0.69876(10) 0.8736(2) 0.26575(9) 0.0341(4) Uani d . 1 . .
C C26 0.62318(10) 0.8714(2) 0.29362(8) 0.0314(4) Uani d . 1 . .
C C27 0.62170(11) 0.8786(3) 0.36323(9) 0.0402(4) Uani d . 1 . .
H H27 0.5707 0.8792 0.3821 0.048 Uiso calc R 1 . .
C C28 0.69355(12) 0.8848(3) 0.40451(10) 0.0479(5) Uani d . 1 . .
H H28 0.6923 0.8890 0.4518 0.057 Uiso calc R 1 . .
C C29 0.76810(12) 0.8850(3) 0.37677(10) 0.0499(5) Uani d . 1 . .
H H29 0.8176 0.8885 0.4055 0.060 Uiso calc R 1 . .
C C30 0.77140(11) 0.8802(3) 0.30840(10) 0.0437(5) Uani d . 1 . .
H H30 0.8229 0.8813 0.2902 0.052 Uiso calc R 1 . .

loop_
_atom_site_aniso_label
_atom_site_aniso_U_11
_atom_site_aniso_U_22
_atom_site_aniso_U_33
_atom_site_aniso_U_12
_atom_site_aniso_U_13
_atom_site_aniso_U_23
O1 0.0283(7) 0.0654(9) 0.0483(8) -0.0051(6) 0.0063(6) -0.0005(7)
O2 0.0531(9) 0.1003(13) 0.0387(8) 0.0090(8) 0.0178(7) -0.0003(8)
N1 0.0342(8) 0.0341(8) 0.0294(8) -0.0007(6) 0.0075(6) -0.0014(6)
N2 0.0297(8) 0.0389(8) 0.0288(8) -0.0005(7) 0.0010(6) -0.0027(6)
N3 0.0315(8) 0.0342(8) 0.0439(9) 0.0005(7) 0.0150(7) -0.0008(7)
N4 0.0310(7) 0.0315(8) 0.0330(8) 0.0001(6) 0.0052(6) -0.0016(6)
C1 0.0288(9) 0.0313(9) 0.0396(10) 0.0018(7) 0.0047(8) -0.0034(8)
C2 0.0278(9) 0.0288(9) 0.0334(9) 0.0018(7) 0.0023(7) -0.0033(7)
C3 0.0241(8) 0.0348(9) 0.0334(9) 0.0041(7) 0.0007(7) -0.0022(8)
C4 0.0324(9) 0.0425(11) 0.0415(11) 0.0004(8) 0.0018(8) -0.0024(8)
C5 0.0340(10) 0.0506(12) 0.0439(11) 0.0010(9) -0.0061(8) -0.0103(9)
C6 0.0403(11) 0.0583(13) 0.0354(10) 0.0099(10) -0.0061(8) -0.0055(10)
C7 0.0387(10) 0.0496(12) 0.0366(10) 0.0058(9) 0.0004(8) 0.0066(9)
C8 0.0311(9) 0.0396(10) 0.0376(10) -0.0010(8) -0.0009(8) 0.0008(8)
C9 0.0509(11) 0.0492(12) 0.0417(11) -0.0096(10) 0.0174(9) -0.0008(9)
C10 0.0336(9) 0.0266(9) 0.0315(9) 0.0030(7) 0.0029(7) -0.0033(7)
C11 0.0303(9) 0.0321(9) 0.0298(9) 0.0032(7) 0.0014(7) -0.0035(7)
C12 0.0308(9) 0.0485(11) 0.0350(10) 0.0004(8) 0.0015(8) -0.0013(8)
C13 0.0319(10) 0.0520(12) 0.0427(11) 0.0014(9) -0.0059(8) -0.0030(9)
C14 0.0457(11) 0.0479(12) 0.0353(10) 0.0051(9) -0.0089(9) -0.0018(9)
C15 0.0479(11) 0.0362(10) 0.0300(9) 0.0010(9) 0.0036(8) 0.0008(8)
C16 0.0401(10) 0.0398(11) 0.0361(10) 0.0026(8) 0.0110(8) 0.0025(8)
C17 0.0362(9) 0.0241(9) 0.0332(10) 0.0025(7) 0.0082(7) -0.0006(7)
C18 0.0353(9) 0.0259(9) 0.0326(9) 0.0056(7) 0.0045(7) -0.0030(7)
C19 0.0489(11) 0.0371(10) 0.0363(10) 0.0060(9) 0.0046(9) -0.0018(8)
C20 0.0572(13) 0.0453(12) 0.0367(10) 0.0127(10) -0.0077(10) -0.0053(9)
C21 0.0431(11) 0.0407(11) 0.0538(13) 0.0071(9) -0.0109(10) -0.0133(9)
C22 0.0370(10) 0.0414(11) 0.0533(12) -0.0002(9) 0.0004(9) -0.0040(9)
C23 0.0359(10) 0.0364(10) 0.0381(10) 0.0020(8) 0.0017(8) -0.0015(8)
C24 0.0368(10) 0.0467(12) 0.0666(13) -0.0015(9) 0.0262(10) -0.0030(10)
C25 0.0331(9) 0.0252(9) 0.0445(10) 0.0003(7) 0.0066(8) -0.0002(8)
C26 0.0293(9) 0.0280(9) 0.0372(10) 0.0016(7) 0.0044(7) -0.0008(7)
C27 0.0383(10) 0.0439(11) 0.0384(10) 0.0012(9) 0.0040(8) -0.0013(8)
C28 0.0502(12) 0.0499(12) 0.0417(11) 0.0009(10) -0.0058(9) -0.0030(9)
C29 0.0405(11) 0.0478(12) 0.0582(13) 0.0006(9) -0.0116(10) -0.0024(10)
C30 0.0301(10) 0.0380(11) 0.0631(13) -0.0019(8) 0.0049(9) -0.0008(9)

loop_
_atom_type_symbol
_atom_type_description
_atom_type_scat_dispersion_real
_atom_type_scat_dispersion_imag
_atom_type_scat_source
C C 0.0033 0.0016 'International Tables Vol C Tables 4.2.6.8 and 6.1.1.4'
H H 0.0000 0.0000 'International Tables Vol C Tables 4.2.6.8 and 6.1.1.4'
N N 0.0061 0.0033 'International Tables Vol C Tables 4.2.6.8 and 6.1.1.4'
O O 0.0106 0.0060 'International Tables Vol C Tables 4.2.6.8 and 6.1.1.4'

loop_
_geom_angle_atom_site_label_1
_geom_angle_atom_site_label_2
_geom_angle_atom_site_label_3
_geom_angle_site_symmetry_1
_geom_angle_site_symmetry_3
_geom_angle
_geom_angle_publ_flag
C1 N1 C10 . . 122.44(14) ?
C1 N1 C9 . . 117.23(14) ?
C10 N1 C9 . . 120.31(14) ?
C2 N2 C11 . . 119.18(14) ?
C16 N3 C25 . . 122.45(14) ?
C16 N3 C24 . . 117.81(15) ?
C25 N3 C24 . . 119.73(15) ?
C17 N4 C26 . . 119.98(14) ?
O1 C1 N1 . . 121.22(15) ?
O1 C1 C2 . . 123.17(16) ?
N1 C1 C2 . . 115.60(14) ?
N2 C2 C1 . . 122.79(15) ?
N2 C2 C3 . . 116.58(14) ?
C1 C2 C3 . . 120.62(14) ?
C4 C3 C8 . . 118.73(15) ?
C4 C3 C2 . . 122.86(15) ?
C8 C3 C2 . . 118.31(15) ?
C5 C4 C3 . . 120.11(17) ?
C5 C4 H4 . . 119.9 ?
C3 C4 H4 . . 119.9 ?
C6 C5 C4 . . 120.47(18) ?
C6 C5 H5 . . 119.8 ?
C4 C5 H5 . . 119.8 ?
C5 C6 C7 . . 120.04(17) ?
C5 C6 H6 . . 120.0 ?
C7 C6 H6 . . 120.0 ?
C6 C7 C8 . . 120.00(18) ?
C6 C7 H7 . . 120.0 ?
C8 C7 H7 . . 120.0 ?
C7 C8 C3 . . 120.65(16) ?
C7 C8 H8 . . 119.7 ?
C3 C8 H8 . . 119.7 ?
N1 C9 H9A . . 109.5 ?
N1 C9 H9B . . 109.5 ?
H9A C9 H9B . . 109.5 ?
N1 C9 H9C . . 109.5 ?
H9A C9 H9C . . 109.5 ?
H9B C9 H9C . . 109.5 ?
N1 C10 C15 . . 123.16(15) ?
N1 C10 C11 . . 117.56(14) ?
C15 C10 C11 . . 119.28(16) ?
N2 C11 C10 . . 122.27(15) ?
N2 C11 C12 . . 118.07(15) ?
C10 C11 C12 . . 119.66(15) ?
C13 C12 C11 . . 120.63(17) ?
C13 C12 H12 . . 119.7 ?
C11 C12 H12 . . 119.7 ?
C12 C13 C14 . . 119.40(17) ?
C12 C13 H13 . . 120.3 ?
C14 C13 H13 . . 120.3 ?
C15 C14 C13 . . 121.25(17) ?
C15 C14 H14 . . 119.4 ?
C13 C14 H14 . . 119.4 ?
C14 C15 C10 . . 119.70(17) ?
C14 C15 H15 . . 120.1 ?
C10 C15 H15 . . 120.1 ?
O2 C16 N3 . . 120.92(16) ?
O2 C16 C17 . . 123.49(16) ?
N3 C16 C17 . . 115.58(15) ?
N4 C17 C16 . . 122.41(15) ?
N4 C17 C18 . . 116.98(15) ?
C16 C17 C18 . . 120.59(15) ?
C19 C18 C23 . . 118.03(16) ?
C19 C18 C17 . . 124.07(16) ?
C23 C18 C17 . . 117.89(15) ?
C20 C19 C18 . . 120.34(18) ?
C20 C19 H19 . . 119.8 ?
C18 C19 H19 . . 119.8 ?
C21 C20 C19 . . 120.59(18) ?
C21 C20 H20 . . 119.7 ?
C19 C20 H20 . . 119.7 ?
C22 C21 C20 . . 119.84(18) ?
C22 C21 H21 . . 120.1 ?
C20 C21 H21 . . 120.1 ?
C21 C22 C23 . . 119.92(19) ?
C21 C22 H22 . . 120.0 ?
C23 C22 H22 . . 120.0 ?
C22 C23 C18 . . 121.26(17) ?
C22 C23 H23 . . 119.4 ?
C18 C23 H23 . . 119.4 ?
N3 C24 H24A . . 109.5 ?
N3 C24 H24B . . 109.5 ?
H24A C24 H24B . . 109.5 ?
N3 C24 H24C . . 109.5 ?
H24A C24 H24C . . 109.5 ?
H24B C24 H24C . . 109.5 ?
N3 C25 C30 . . 122.88(16) ?
N3 C25 C26 . . 117.83(15) ?
C30 C25 C26 . . 119.28(17) ?
N4 C26 C27 . . 118.65(15) ?
N4 C26 C25 . . 121.70(15) ?
C27 C26 C25 . . 119.65(16) ?
C28 C27 C26 . . 120.42(17) ?
C28 C27 H27 . . 119.8 ?
C26 C27 H27 . . 119.8 ?
C27 C28 C29 . . 119.73(18) ?
C27 C28 H28 . . 120.1 ?
C29 C28 H28 . . 120.1 ?
C30 C29 C28 . . 121.12(18) ?
C30 C29 H29 . . 119.4 ?
C28 C29 H29 . . 119.4 ?
C29 C30 C25 . . 119.79(17) ?
C29 C30 H30 . . 120.1 ?
C25 C30 H30 . . 120.1 ?

loop_
_geom_bond_atom_site_label_1
_geom_bond_atom_site_label_2
_geom_bond_site_symmetry_2
_geom_bond_distance
_geom_bond_publ_flag
O1 C1 . 1.2331(19) ?
O2 C16 . 1.228(2) ?
N1 C1 . 1.377(2) ?
N1 C10 . 1.392(2) ?
N1 C9 . 1.464(2) ?
N2 C2 . 1.3027(19) ?
N2 C11 . 1.384(2) ?
N3 C16 . 1.376(2) ?
N3 C25 . 1.392(2) ?
N3 C24 . 1.473(2) ?
N4 C17 . 1.297(2) ?
N4 C26 . 1.384(2) ?
C1 C2 . 1.480(2) ?
C2 C3 . 1.485(2) ?
C3 C4 . 1.395(2) ?
C3 C8 . 1.396(2) ?
C4 C5 . 1.386(2) ?
C4 H4 . 0.9500 ?
C5 C6 . 1.377(3) ?
C5 H5 . 0.9500 ?
C6 C7 . 1.381(3) ?
C6 H6 . 0.9500 ?
C7 C8 . 1.382(2) ?
C7 H7 . 0.9500 ?
C8 H8 . 0.9500 ?
C9 H9A . 0.9800 ?
C9 H9B . 0.9800 ?
C9 H9C . 0.9800 ?
C10 C15 . 1.397(2) ?
C10 C11 . 1.401(2) ?
C11 C12 . 1.402(2) ?
C12 C13 . 1.368(2) ?
C12 H12 . 0.9500 ?
C13 C14 . 1.391(3) ?
C13 H13 . 0.9500 ?
C14 C15 . 1.380(2) ?
C14 H14 . 0.9500 ?
C15 H15 . 0.9500 ?
C16 C17 . 1.491(2) ?
C17 C18 . 1.491(2) ?
C18 C19 . 1.396(2) ?
C18 C23 . 1.399(2) ?
C19 C20 . 1.388(3) ?
C19 H19 . 0.9500 ?
C20 C21 . 1.381(3) ?
C20 H20 . 0.9500 ?
C21 C22 . 1.379(3) ?
C21 H21 . 0.9500 ?
C22 C23 . 1.382(2) ?
C22 H22 . 0.9500 ?
C23 H23 . 0.9500 ?
C24 H24A . 0.9800 ?
C24 H24B . 0.9800 ?
C24 H24C . 0.9800 ?
C25 C30 . 1.399(2) ?
C25 C26 . 1.406(2) ?
C26 C27 . 1.397(2) ?
C27 C28 . 1.374(2) ?
C27 H27 . 0.9500 ?
C28 C29 . 1.389(3) ?
C28 H28 . 0.9500 ?
C29 C30 . 1.376(3) ?
C29 H29 . 0.9500 ?
C30 H30 . 0.9500 ?

loop_
_geom_torsion_atom_site_label_1
_geom_torsion_atom_site_label_2
_geom_torsion_atom_site_label_3
_geom_torsion_atom_site_label_4
_geom_torsion_site_symmetry_1
_geom_torsion_site_symmetry_2
_geom_torsion_site_symmetry_3
_geom_torsion_site_symmetry_4
_geom_torsion
_geom_torsion_publ_flag
C10 N1 C1 O1 . . . . 177.65(15) ?
C9 N1 C1 O1 . . . . -0.8(2) ?
C10 N1 C1 C2 . . . . -1.6(2) ?
C9 N1 C1 C2 . . . . 179.90(15) ?
C11 N2 C2 C1 . . . . -2.6(2) ?
C11 N2 C2 C3 . . . . 178.43(14) ?
O1 C1 C2 N2 . . . . -175.20(16) ?
N1 C1 C2 N2 . . . . 4.1(2) ?
O1 C1 C2 C3 . . . . 3.7(3) ?
N1 C1 C2 C3 . . . . -177.04(14) ?
N2 C2 C3 C4 . . . . -147.10(16) ?
C1 C2 C3 C4 . . . . 33.9(2) ?
N2 C2 C3 C8 . . . . 29.2(2) ?
C1 C2 C3 C8 . . . . -149.75(16) ?
C8 C3 C4 C5 . . . . -0.4(3) ?
C2 C3 C4 C5 . . . . 175.90(16) ?
C3 C4 C5 C6 . . . . 0.3(3) ?
C4 C5 C6 C7 . . . . 0.1(3) ?
C5 C6 C7 C8 . . . . -0.4(3) ?
C6 C7 C8 C3 . . . . 0.3(3) ?
C4 C3 C8 C7 . . . . 0.1(3) ?
C2 C3 C8 C7 . . . . -176.37(15) ?
C1 N1 C10 C15 . . . . 179.25(15) ?
C9 N1 C10 C15 . . . . -2.3(2) ?
C1 N1 C10 C11 . . . . -1.9(2) ?
C9 N1 C10 C11 . . . . 176.53(15) ?
C2 N2 C11 C10 . . . . -1.3(2) ?
C2 N2 C11 C12 . . . . 178.21(15) ?
N1 C10 C11 N2 . . . . 3.5(2) ?
C15 C10 C11 N2 . . . . -177.55(15) ?
N1 C10 C11 C12 . . . . -175.94(15) ?
C15 C10 C11 C12 . . . . 3.0(2) ?
N2 C11 C12 C13 . . . . 178.77(16) ?
C10 C11 C12 C13 . . . . -1.7(3) ?
C11 C12 C13 C14 . . . . -0.6(3) ?
C12 C13 C14 C15 . . . . 1.6(3) ?
C13 C14 C15 C10 . . . . -0.3(3) ?
N1 C10 C15 C14 . . . . 176.88(16) ?
C11 C10 C15 C14 . . . . -2.0(2) ?
C25 N3 C16 O2 . . . . -176.73(17) ?
C24 N3 C16 O2 . . . . 2.3(3) ?
C25 N3 C16 C17 . . . . 2.6(2) ?
C24 N3 C16 C17 . . . . -178.34(15) ?
C26 N4 C17 C16 . . . . -0.8(2) ?
C26 N4 C17 C18 . . . . 177.68(14) ?
O2 C16 C17 N4 . . . . 178.43(17) ?
N3 C16 C17 N4 . . . . -0.9(2) ?
O2 C16 C17 C18 . . . . 0.0(3) ?
N3 C16 C17 C18 . . . . -179.32(14) ?
N4 C17 C18 C19 . . . . 160.36(16) ?
C16 C17 C18 C19 . . . . -21.2(2) ?
N4 C17 C18 C23 . . . . -18.6(2) ?
C16 C17 C18 C23 . . . . 159.91(15) ?
C23 C18 C19 C20 . . . . -0.9(2) ?
C17 C18 C19 C20 . . . . -179.88(16) ?
C18 C19 C20 C21 . . . . -0.3(3) ?
C19 C20 C21 C22 . . . . 1.2(3) ?
C20 C21 C22 C23 . . . . -0.8(3) ?
C21 C22 C23 C18 . . . . -0.5(3) ?
C19 C18 C23 C22 . . . . 1.3(3) ?
C17 C18 C23 C22 . . . . -179.67(15) ?
C16 N3 C25 C30 . . . . 176.49(16) ?
C24 N3 C25 C30 . . . . -2.5(2) ?
C16 N3 C25 C26 . . . . -2.6(2) ?
C24 N3 C25 C26 . . . . 178.38(15) ?
C17 N4 C26 C27 . . . . -178.43(16) ?
C17 N4 C26 C25 . . . . 0.9(2) ?
N3 C25 C26 N4 . . . . 0.8(2) ?
C30 C25 C26 N4 . . . . -178.34(15) ?
N3 C25 C26 C27 . . . . -179.93(16) ?
C30 C25 C26 C27 . . . . 0.9(2) ?
N4 C26 C27 C28 . . . . 178.28(16) ?
C25 C26 C27 C28 . . . . -1.0(3) ?
C26 C27 C28 C29 . . . . 0.4(3) ?
C27 C28 C29 C30 . . . . 0.4(3) ?
C28 C29 C30 C25 . . . . -0.5(3) ?
N3 C25 C30 C29 . . . . -179.29(17) ?
C26 C25 C30 C29 . . . . -0.2(3) ?
